data_2215157
loop_
_publ_author_name
'Noriko, Kasuga C.'
'Shinichiro Tsuruta'
'Akifumi Amano'
'Kenji Nomiya'

_publ_section_title
Poly[(\m~3~-<i>N</i>-acetyl-<small>L</small>-histidinato-\k^4^<i>N</i>,<i>O</i>:<i>O</i>:<i>O</i>')silver(I)]
_journal_coeditor_code HG2285
_journal_issue 9
_journal_name_full 'Acta Crystallographica Section E'
_journal_page_first m2440
_journal_page_last m2440
_journal_paper_doi 10.1107/S1600536807041724
_journal_volume 63
_journal_year 2007
_chemical_formula_iupac '[Ag (C8 H10 N3 O3)]'
_chemical_formula_moiety 'C8 H10 Ag N3 O3'
_chemical_formula_sum 'C8 H10 Ag N3 O3'
_chemical_formula_weight 304.06
_chemical_name_systematic
;
Poly[(\m~3~-N-acetyl-L-histidinato-\k^4^N,O:O:O')silver(I)]
;
_space_group_IT_number 19
_symmetry_cell_setting orthorhombic
_symmetry_space_group_name_Hall 'P 2ac 2ab'
_symmetry_space_group_name_H-M 'P 21 21 21'
_atom_sites_solution_hydrogens geom
_atom_sites_solution_primary direct
_atom_sites_solution_secondary difmap
_audit_creation_method SHELXL-97
_cell_angle_alpha 90
_cell_angle_beta 90
_cell_angle_gamma 90
_cell_formula_units_Z 4
_cell_length_a 5.039(3)
_cell_length_b 13.656(8)
_cell_length_c 14.043(9)
_cell_measurement_reflns_used 86
_cell_measurement_temperature 173(2)
_cell_measurement_theta_max 25.3491
_cell_measurement_theta_min 3.2646
_cell_volume 966.3(10)
_computing_cell_refinement CrystalClear
_computing_data_collection 'CrystalClear (Rigaku, 2000)'
_computing_data_reduction CrystalClear
_computing_molecular_graphics 'ORTEP-3 (Farrugia, 1997)'
_computing_publication_material 'WinGX (Farrugia, 1999)'
_computing_structure_refinement 'SHELXL97 (Sheldrick, 1997)'
_computing_structure_solution 'SIR97 (Altomare <i>et al.</i>,  1999)'
_diffrn_ambient_temperature 173(2)
_diffrn_detector_area_resol_mean 14.892
_diffrn_measured_fraction_theta_full 0.995
_diffrn_measured_fraction_theta_max 0.995
_diffrn_measurement_device_type 'Rigaku Mercury'
_diffrn_measurement_method dtcell.ref
_diffrn_radiation_monochromator graphite
_diffrn_radiation_source 'fine-focus sealed tube'
_diffrn_radiation_type MoK\a
_diffrn_radiation_wavelength 0.71073
_diffrn_reflns_av_R_equivalents 0.0394
_diffrn_reflns_av_sigmaI/netI 0.0303
_diffrn_reflns_limit_h_max 6
_diffrn_reflns_limit_h_min -6
_diffrn_reflns_limit_k_max 15
_diffrn_reflns_limit_k_min -16
_diffrn_reflns_limit_l_max 15
_diffrn_reflns_limit_l_min -16
_diffrn_reflns_number 9224
_diffrn_reflns_theta_full 25.35
_diffrn_reflns_theta_max 25.35
_diffrn_reflns_theta_min 3.26
_diffrn_standards_decay_% 0
_diffrn_standards_interval_count 0
_diffrn_standards_number 0
_exptl_absorpt_coefficient_mu 2.076
_exptl_absorpt_correction_T_max 0.9795
_exptl_absorpt_correction_T_min 0.5564
_exptl_absorpt_correction_type numerical
_exptl_absorpt_process_details '(ABSCOR; Higashi, 1999)'
_exptl_crystal_colour Colorless
_exptl_crystal_density_diffrn 2.090
_exptl_crystal_density_method 'not measured'
_exptl_crystal_description Prism
_exptl_crystal_F_000 600
_exptl_crystal_size_max 0.32
_exptl_crystal_size_mid 0.29
_exptl_crystal_size_min 0.01
_refine_diff_density_max 0.804
_refine_diff_density_min -0.652
_refine_ls_abs_structure_details 'Flack (1983), with 0000 Friedel pairs'
_refine_ls_abs_structure_Flack -0.03(5)
_refine_ls_extinction_method none
_refine_ls_goodness_of_fit_ref 1.114
_refine_ls_hydrogen_treatment noref
_refine_ls_matrix_type full
_refine_ls_number_parameters 138
_refine_ls_number_reflns 1765
_refine_ls_number_restraints 0
_refine_ls_restrained_S_all 1.114
_refine_ls_R_factor_all 0.0290
_refine_ls_R_factor_gt 0.0276
_refine_ls_shift/su_max 0.001
_refine_ls_shift/su_mean 0.000
_refine_ls_structure_factor_coef Fsqd
_refine_ls_weighting_details 'calc w=1/[\s^2^(Fo^2^)+(0.0275P)^2^+0.9828P] where P=(Fo^2^+2Fc^2^)/3'
_refine_ls_weighting_scheme calc
_refine_ls_wR_factor_gt 0.0626
_refine_ls_wR_factor_ref 0.0635
_reflns_number_gt 1715
_reflns_number_total 1765
_reflns_threshold_expression I>2\s(I)
_cod_data_source_file hg2285.cif
_cod_data_source_block I
_cod_depositor_comments
;
The following automatic conversions were performed:
'_exptl_absorpt_correction_type' value 'Numerical' changed to 'numerical'
according to '/home/saulius/struct/CIF-dictionaries/cif_core.dic'
dictionary named 'cif_core.dic' version 2.4.1 from 2010-06-29.

Automatic conversion script
Id: cif_fix_enum 1527 2010-12-29 10:47:43Z saulius 

The following automatic conversions were performed:

'_exptl_absorpt_correction_type' value 'Numerical' changed to
'numerical' according to
/home/saulius/struct/CIF-dictionaries/cif_core.dic dictionary named
'cif_core.dic' version 2.4.1 from 2010-06-29.

Automatic conversion script
Id: cif_fix_values 1715 2011-07-08 13:25:40Z adriana 
;
_cod_original_cell_volume 966.4(10)
_cod_database_code 2215157
_cod_database_fobs_code 2215157

loop_
_symmetry_equiv_pos_as_xyz
'x, y, z'
'x+1/2, -y+1/2, -z'
'-x, y+1/2, -z+1/2'
'-x+1/2, -y, z+1/2'

loop_
_atom_site_type_symbol
_atom_site_label
_atom_site_fract_x
_atom_site_fract_y
_atom_site_fract_z
_atom_site_U_iso_or_equiv
_atom_site_adp_type
_atom_site_calc_flag
_atom_site_refinement_flags
_atom_site_occupancy
C C1 0.5974(8) 0.1081(3) 1.0856(3) 0.0156(9) Uani d . 1
C C2 0.3599(10) 0.0856(3) 0.7963(3) 0.0246(10) Uani d . 1
H H2 0.2450 0.1308 0.7656 0.030 Uiso calc R 1
C C3 0.6681(9) 0.0232(3) 0.8858(3) 0.0186(8) Uani d . 1
C C4 0.5516(9) -0.0520(3) 0.8383(3) 0.0230(10) Uani d . 1
H H4 0.5955 -0.1194 0.8433 0.028 Uiso calc R 1
C C5 0.8765(8) 0.0227(3) 0.9608(3) 0.0194(9) Uani d . 1
H H5A 0.9866 0.0823 0.9538 0.023 Uiso calc R 1
H H5B 0.9933 -0.0347 0.9506 0.023 Uiso calc R 1
C C6 0.7665(8) 0.0188(3) 1.0637(3) 0.0171(9) Uani d . 1
H H6 0.9228 0.0211 1.1076 0.021 Uiso calc R 1
C C7 0.7649(8) -0.1554(3) 1.1000(3) 0.0237(9) Uani d . 1
C C8 0.6020(9) -0.2448(3) 1.1236(3) 0.0294(10) Uani d . 1
H H8A 0.4149 -0.2318 1.1094 0.044 Uiso calc R 1
H H8B 0.6215 -0.2603 1.1914 0.044 Uiso calc R 1
H H8C 0.6638 -0.3003 1.0853 0.044 Uiso calc R 1
Ag Ag1 0.66858(6) 0.25670(2) 0.89688(2) 0.02431(11) Uani d . 1
N N1 0.6274(7) -0.0723(2) 1.0830(2) 0.0186(7) Uani d . 1
H H1N 0.4528 -0.0734 1.0835 0.022 Uiso calc R 1
N N2 0.3583(8) -0.0117(3) 0.7818(3) 0.0264(8) Uani d . 1
H H2N 0.2522 -0.0438 0.7430 0.032 Uiso calc R 1
N N3 0.5423(8) 0.1095(3) 0.8590(3) 0.0217(8) Uani d . 1
O O1 0.3590(6) 0.09409(18) 1.1138(2) 0.0205(6) Uani d . 1
O O2 0.6944(6) 0.1908(2) 1.0741(2) 0.0239(7) Uani d . 1
O O3 1.0065(6) -0.1576(2) 1.0979(2) 0.0282(7) Uani d . 1

loop_
_atom_site_aniso_label
_atom_site_aniso_U_11
_atom_site_aniso_U_22
_atom_site_aniso_U_33
_atom_site_aniso_U_12
_atom_site_aniso_U_13
_atom_site_aniso_U_23
C1 0.018(2) 0.0183(19) 0.011(2) 0.0011(16) -0.0047(16) 0.0001(15)
C2 0.026(2) 0.027(2) 0.021(2) -0.006(2) -0.006(2) 0.0099(18)
C3 0.021(2) 0.0176(18) 0.017(2) 0.0004(17) 0.001(2) -0.0021(16)
C4 0.027(3) 0.020(2) 0.022(2) -0.0045(19) 0.0021(18) -0.0050(17)
C5 0.015(2) 0.019(2) 0.024(2) 0.0019(17) 0.0018(18) -0.0012(17)
C6 0.019(2) 0.016(2) 0.017(2) 0.0004(16) 0.0004(16) 0.0004(16)
C7 0.026(2) 0.020(2) 0.025(2) 0.0069(16) -0.001(2) -0.002(2)
C8 0.031(2) 0.016(2) 0.041(3) 0.0042(19) -0.0045(18) 0.002(2)
Ag1 0.02532(17) 0.01610(16) 0.03151(18) -0.00361(14) -0.00139(14) 0.00172(14)
N1 0.0122(17) 0.0166(16) 0.027(2) 0.0041(14) -0.0002(15) 0.0010(14)
N2 0.026(2) 0.0271(19) 0.026(2) -0.0082(19) -0.0051(18) -0.0035(15)
N3 0.024(2) 0.0180(18) 0.0229(18) -0.0042(16) -0.0052(16) 0.0009(15)
O1 0.0163(15) 0.0152(13) 0.0301(17) 0.0006(11) 0.0041(15) 0.0047(12)
O2 0.0212(15) 0.0167(14) 0.0337(17) -0.0049(13) 0.0023(14) 0.0009(12)
O3 0.0208(16) 0.0263(16) 0.0376(18) 0.0061(13) -0.0010(17) -0.0043(16)

loop_
_atom_type_symbol
_atom_type_description
_atom_type_scat_dispersion_real
_atom_type_scat_dispersion_imag
_atom_type_scat_source
C C 0.0033 0.0016 'International Tables Vol C Tables 4.2.6.8 and 6.1.1.4'
H H 0.0000 0.0000 'International Tables Vol C Tables 4.2.6.8 and 6.1.1.4'
Ag Ag -0.8971 1.1015 'International Tables Vol C Tables 4.2.6.8 and 6.1.1.4'
N N 0.0061 0.0033 'International Tables Vol C Tables 4.2.6.8 and 6.1.1.4'
O O 0.0106 0.0060 'International Tables Vol C Tables 4.2.6.8 and 6.1.1.4'

loop_
_geom_angle_atom_site_label_1
_geom_angle_atom_site_label_2
_geom_angle_atom_site_label_3
_geom_angle_site_symmetry_1
_geom_angle_site_symmetry_3
_geom_angle
O2 C1 O1 . . 123.1(4)
O2 C1 C6 . . 118.9(4)
O1 C1 C6 . . 118.0(3)
N3 C2 N2 . . 110.6(4)
N3 C2 H2 . . 124.7
N2 C2 H2 . . 124.7
C4 C3 N3 . . 108.1(4)
C4 C3 C5 . . 130.5(4)
N3 C3 C5 . . 121.2(3)
C3 C4 N2 . . 106.8(4)
C3 C4 H4 . . 126.6
N2 C4 H4 . . 126.6
C3 C5 C6 . . 114.1(3)
C3 C5 H5A . . 108.7
C6 C5 H5A . . 108.7
C3 C5 H5B . . 108.7
C6 C5 H5B . . 108.7
H5A C5 H5B . . 107.6
N1 C6 C1 . . 112.3(3)
N1 C6 C5 . . 112.0(3)
C1 C6 C5 . . 111.2(3)
N1 C6 H6 . . 107.0
C1 C6 H6 . . 107.0
C5 C6 H6 . . 107.0
O3 C7 N1 . . 122.0(4)
O3 C7 C8 . . 121.9(4)
N1 C7 C8 . . 116.1(4)
C7 C8 H8A . . 109.5
C7 C8 H8B . . 109.5
H8A C8 H8B . . 109.5
C7 C8 H8C . . 109.5
H8A C8 H8C . . 109.5
H8B C8 H8C . . 109.5
N3 Ag1 O1 . 2_557 160.48(13)
N3 Ag1 O2 . 2_457 91.43(13)
O1 Ag1 O2 2_557 2_457 99.02(10)
N3 Ag1 O2 . . 86.01(12)
O1 Ag1 O2 2_557 . 110.37(10)
O2 Ag1 O2 2_457 . 89.49(9)
C7 N1 C6 . . 120.3(4)
C7 N1 H1N . . 119.9
C6 N1 H1N . . 119.9
C2 N2 C4 . . 107.7(4)
C2 N2 H2N . . 126.2
C4 N2 H2N . . 126.2
C2 N3 C3 . . 106.8(3)
C2 N3 Ag1 . . 126.8(3)
C3 N3 Ag1 . . 125.7(3)
C1 O1 Ag1 . 2_457 104.1(2)
C1 O2 Ag1 . 2_557 127.5(3)
C1 O2 Ag1 . . 114.4(2)
Ag1 O2 Ag1 2_557 . 95.84(10)

loop_
_geom_bond_atom_site_label_1
_geom_bond_atom_site_label_2
_geom_bond_site_symmetry_2
_geom_bond_distance
C1 O2 . 1.241(5)
C1 O1 . 1.279(5)
C1 C6 . 1.519(6)
C2 N3 . 1.313(6)
C2 N2 . 1.345(5)
C2 H2 . 0.9500
C3 C4 . 1.358(6)
C3 N3 . 1.390(5)
C3 C5 . 1.488(6)
C4 N2 . 1.371(6)
C4 H4 . 0.9500
C5 C6 . 1.548(6)
C5 H5A . 0.9900
C5 H5B . 0.9900
C6 N1 . 1.454(5)
C6 H6 . 1.0000
C7 O3 . 1.218(5)
C7 N1 . 1.350(5)
C7 C8 . 1.508(6)
C8 H8A . 0.9800
C8 H8B . 0.9800
C8 H8C . 0.9800
Ag1 N3 . 2.174(4)
Ag1 O1 2_557 2.257(3)
Ag1 O2 2_457 2.528(3)
Ag1 O2 . 2.649(3)
N1 H1N . 0.8800
N2 H2N . 0.8800

loop_
_geom_hbond_atom_site_label_D
_geom_hbond_atom_site_label_H
_geom_hbond_atom_site_label_A
_geom_hbond_site_symmetry_A
_geom_hbond_distance_DH
_geom_hbond_distance_HA
_geom_hbond_distance_DA
_geom_hbond_angle_DHA
N2 H2N O1 4_554 0.88 2.02 2.834(5) 153.4
